data_8100003
loop_
_publ_author_name
'Khediri, Lamia'
'Rzaigui, Mohamed'
'Heynderickx, Arnault'
'Corval, Anne'
'Casalegno, Roger'

_publ_section_title
;Crystal structure of 2-(2',4'-diphenylsulfonylbenzyl)pyridine,
 C~24~H~19~NO~4~S~2~
;
_journal_issue 1
_journal_name_full 'Zeitschrift f\"ur Kristallographie - New Crystal Structures'
_journal_page_first 21
_journal_page_last 22
_journal_paper_doi 10.1524/ncrs.2004.219.14.21
_journal_volume 219
_journal_year 2004
_chemical_formula_moiety 'C24 H19 N O4 S2'
_chemical_formula_sum 'C24 H19 N O4 S2'
_chemical_formula_weight 449.48
_space_group_crystal_system triclinic
_space_group_IT_number 2
_space_group_name_Hall '-P 1'
_space_group_name_H-M_alt 'P -1'
_cell_angle_alpha 103.01(2)
_cell_angle_beta 96.40(2)
_cell_angle_gamma 64.37(3)
_cell_formula_units_Z 2
_cell_length_a 10.319(4)
_cell_length_b 10.275(7)
_cell_length_c 11.314(10)
_cell_measurement_temperature 296
_cell_volume 1053.7(8)
_cod_depositor_comments
;
 Updating space group information and adding the symmetry operation list.

 Antanas Vaitkus,
 2018-06-14

 Updating _atom_site_label and _atom_site_type_symbol data values to establish
 relationships between rows in different loops.

 Antanas Vaitkus,
 2018-06-14

Automatic conversion scripts had previously changed
'_atom_site_refinement_flags' tag values 'd' into 'D' as recommended by
'cif_core.dic' version 2.4.1. However, manual inspection revealed that the
underlying problem was actually related to a wrong tag names inside the 
atom site loop. '_atom_site_calc_flag' tag and '_atom_site_refinement_flags' 
tag were switched after consulting the original paper.

Antanas Vaitkus,
2015-03-28
;
_cod_database_code 8100003

loop_
_space_group_symop_id
_space_group_symop_operation_xyz
1 x,y,z
2 -x,-y,-z

loop_
_atom_site_label
_atom_site_fract_x
_atom_site_fract_y
_atom_site_fract_z
_atom_site_U_iso_or_equiv
_atom_site_occupancy
_atom_site_symmetry_multiplicity
_atom_site_Wyckoff_symbol
_atom_site_adp_type
_atom_site_calc_flag
_atom_site_refinement_flags
_atom_site_calc_attached_atom
S1 0.71976(5) -0.06314(5) 0.37186(4) 0.03787(12) 1 2 i Uani d ? ?
S2 0.32717(5) -0.28710(5) 0.22585(4) 0.03843(13) 1 2 i Uani d ? ?
O1 0.8485(2) -0.1132(2) 0.44334(12) 0.0527(4) 1 2 i Uani d ? ?
O2 0.5894(2) 0.0434(2) 0.43029(13) 0.0536(4) 1 2 i Uani d ? ?
O3 0.3053(2) -0.3746(2) 0.11385(13) 0.0553(5) 1 2 i Uani d ? ?
O4 0.2364(1) -0.1328(2) 0.2529(2) 0.0546(4) 1 2 i Uani d ? ?
N 1.0554(3) -0.5991(3) 0.3080(2) 0.0834(9) 1 2 i Uani d ? ?
C1 1.1494(4) -0.7520(4) 0.2894(3) 0.0858(11) 1 2 i Uani d ? ?
C2 1.2214(3) -0.8251(3) 0.1864(3) 0.0751(9) 1 2 i Uani d ? ?
C3 1.2064(3) -0.7513(3) 0.0994(3) 0.0821(9) 1 2 i Uani d ? ?
C4 1.1198(3) -0.6083(2) 0.1115(2) 0.0564(6) 1 2 i Uani d ? ?
C5 1.0465(2) -0.5336(2) 0.2131(2) 0.0415(5) 1 2 i Uani d ? ?
C6 0.9479(2) -0.3730(2) 0.2232(2) 0.0518(6) 1 2 i Uani d ? ?
C7 0.7909(2) -0.3434(2) 0.2246(2) 0.0372(5) 1 2 i Uani d ? ?
C8 0.7460(2) -0.4478(2) 0.1559(2) 0.0448(5) 1 2 i Uani d ? ?
C9 0.6070(2) -0.4312(2) 0.1553(2) 0.0412(5) 1 2 i Uani d ? ?
C10 0.5065(2) -0.3078(2) 0.2263(2) 0.0342(5) 1 2 i Uani d ? ?
C11 0.5445(2) -0.1985(2) 0.2940(2) 0.0351(5) 1 2 i Uani d ? ?
C12 0.6855(2) -0.2162(2) 0.2912(2) 0.0340(4) 1 2 i Uani d ? ?
C13 0.7487(2) 0.0107(2) 0.2560(2) 0.0347(4) 1 2 i Uani d ? ?
C14 0.6328(2) 0.0870(2) 0.1872(2) 0.0483(6) 1 2 i Uani d ? ?
C15 0.6558(3) 0.1490(3) 0.0998(2) 0.0633(7) 1 2 i Uani d ? ?
C16 0.7901(3) 0.1357(3) 0.0825(2) 0.0638(8) 1 2 i Uani d ? ?
C17 0.9040(3) 0.0597(3) 0.1505(2) 0.0558(7) 1 2 i Uani d ? ?
C18 0.8845(2) -0.0041(2) 0.2380(2) 0.0433(5) 1 2 i Uani d ? ?
C19 0.3163(2) -0.3653(2) 0.3449(2) 0.0339(5) 1 2 i Uani d ? ?
C20 0.3885(2) -0.5174(2) 0.3361(2) 0.0452(5) 1 2 i Uani d ? ?
C21 0.3756(2) -0.5793(2) 0.4269(2) 0.0544(7) 1 2 i Uani d ? ?
C22 0.2897(3) -0.4919(3) 0.5245(2) 0.0561(7) 1 2 i Uani d ? ?
C23 0.2182(3) -0.3424(3) 0.5318(2) 0.0567(7) 1 2 i Uani d ? ?
C24 0.2319(2) -0.2771(2) 0.4434(2) 0.0432(5) 1 2 i Uani d ? ?
H1 1.1539 -0.7927 0.3466 0.037 1 2 i Uiso c ? ?
H2 1.2923 -0.9385 0.1770 0.037 1 2 i Uiso c ? ?
H3 1.2599 -0.8003 0.0227 0.037 1 2 i Uiso c ? ?
H4 1.1205 -0.5721 0.0833 0.037 1 2 i Uiso c ? ?
H5 0.9636 -0.3396 0.1521 0.037 1 2 i Uiso c ? ?
H6 0.9689 -0.3150 0.2966 0.037 1 2 i Uiso c ? ?
H7 0.8129 -0.5340 0.1122 0.037 1 2 i Uiso c ? ?
H8 0.5767 -0.4967 0.1032 0.037 1 2 i Uiso c ? ?
H9 0.4803 -0.1187 0.3416 0.037 1 2 i Uiso c ? ?
H10 0.5453 0.0916 0.1950 0.037 1 2 i Uiso c ? ?
H11 0.5818 0.1963 0.0580 0.037 1 2 i Uiso c ? ?
H12 0.8084 0.1771 0.0228 0.037 1 2 i Uiso c ? ?
H13 0.9995 0.0472 0.1349 0.037 1 2 i Uiso c ? ?
H14 0.9594 -0.0551 0.2839 0.037 1 2 i Uiso c ? ?
H15 0.4445 -0.5717 0.2695 0.037 1 2 i Uiso c ? ?
H16 0.4250 -0.6857 0.4223 0.037 1 2 i Uiso c ? ?
H17 0.2752 -0.5377 0.5910 0.037 1 2 i Uiso c ? ?
H18 0.1664 -0.2917 0.5967 0.037 1 2 i Uiso c ? ?
H19 0.1844 -0.1755 0.4454 0.037 1 2 i Uiso c ? ?

loop_
_atom_site_aniso_label
_atom_site_aniso_U_11
_atom_site_aniso_U_22
_atom_site_aniso_U_33
_atom_site_aniso_U_12
_atom_site_aniso_U_13
_atom_site_aniso_U_23
S1 0.0490(3) 0.0351(2) 0.0345(2) -0.0225(2) 0.0089(2) 0.0025(2)
S2 0.0351(2) 0.0426(3) 0.0406(3) -0.0165(2) -0.0040(2) 0.0158(2)
O1 0.0702(10) 0.0577(9) 0.0399(8) -0.0364(8) -0.0111(7) 0.0144(7)
O2 0.0649(9) 0.0432(8) 0.0558(9) -0.0283(7) 0.0292(7) -0.0096(7)
O3 0.0578(9) 0.0786(11) 0.0394(8) -0.0395(8) -0.0107(7) 0.0137(7)
O4 0.0403(8) 0.0460(8) 0.0777(11) -0.0096(6) -0.0001(7) 0.0310(8)
N 0.085(2) 0.110(2) 0.084(2) -0.056(2) -0.0092(13) 0.046(2)
C1 0.099(2) 0.098(2) 0.103(2) -0.063(2) -0.038(2) 0.074(2)
C2 0.059(2) 0.055(2) 0.110(2) -0.0199(12) -0.009(2) 0.027(2)
C3 0.084(2) 0.050(1) 0.092(2) -0.011(1) 0.025(2) -0.000(1)
C4 0.064(1) 0.0370(11) 0.0591(13) -0.0074(10) 0.0180(11) 0.0112(10)
C5 0.0344(9) 0.0412(10) 0.0529(11) -0.0185(8) -0.0013(9) 0.0123(9)
C6 0.0409(11) 0.0381(10) 0.075(2) -0.0175(9) 0.0110(10) 0.0022(10)
C7 0.0364(9) 0.0326(9) 0.0422(10) -0.0137(8) 0.0077(8) 0.0049(7)
C8 0.0417(11) 0.0340(9) 0.0503(11) -0.0123(8) 0.0108(9) -0.0050(8)
C9 0.0416(10) 0.0399(10) 0.0421(10) -0.0206(9) 0.0026(8) 0.0001(8)
C10 0.0367(9) 0.0353(9) 0.0328(9) -0.0153(8) 0.0022(7) 0.0096(7)
C11 0.0398(10) 0.0292(9) 0.0358(9) -0.0121(8) 0.0083(8) 0.0067(7)
C12 0.0417(10) 0.0298(8) 0.0345(9) -0.0182(7) 0.0035(8) 0.0058(7)
C13 0.0394(10) 0.0279(8) 0.0364(9) -0.0134(7) 0.0081(8) 0.0038(7)
C14 0.0402(11) 0.0458(11) 0.0562(12) -0.0131(9) 0.0025(9) 0.0145(10)
C15 0.069(2) 0.0508(13) 0.061(1) -0.0110(12) -0.0080(12) 0.0273(11)
C16 0.092(2) 0.0528(13) 0.057(1) -0.0317(13) 0.0208(13) 0.0183(11)
C17 0.0588(13) 0.060(1) 0.0593(13) -0.0292(11) 0.0155(11) 0.0157(11)
C18 0.0398(10) 0.0447(11) 0.0496(11) -0.0189(9) 0.0049(9) 0.0128(9)
C19 0.0308(9) 0.0338(9) 0.0400(9) -0.0156(7) -0.0029(7) 0.0102(7)
C20 0.0439(11) 0.0341(10) 0.0541(12) -0.0123(8) 0.0054(9) 0.0080(9)
C21 0.0569(13) 0.0428(11) 0.070(2) -0.0232(10) -0.0068(12) 0.0240(11)
C22 0.068(2) 0.067(2) 0.0517(12) -0.0390(13) -0.0064(11) 0.0284(11)
C23 0.066(2) 0.063(1) 0.0436(12) -0.0299(12) 0.0149(11) 0.0037(10)
C24 0.0444(11) 0.0394(10) 0.0455(11) -0.0185(9) 0.0026(9) 0.0053(8)

loop_
_geom_bond_atom_site_label_1
_geom_bond_atom_site_label_2
_geom_bond_distance
_geom_bond_site_symmetry_1
_geom_bond_site_symmetry_2
_geom_bond_publ_flag
S1 O1 1.428(2) . . yes
S1 O2 1.429(2) . . yes
S1 C13 1.765(2) . . yes
S1 C12 1.788(2) . . yes
S2 O4 1.431(2) . . yes
S2 O3 1.436(2) . . yes
S2 C19 1.753(2) . . yes
S2 C10 1.768(2) . . yes
N C5 1.366(4) . . yes
N C1 1.425(5) . . yes
N C6 2.467(5) . . yes
N H5 3.27 . . no
N H6 2.69 . . yes
O1 O2 2.461(3) . . no
O3 O4 2.473(3) . . no
C1 H1 0.83 . . no
C1 C2 1.337(6) . . yes
C2 H2 1.06 . . no
C2 C3 1.330(5) . . yes
C3 H3 0.99 . . no
C3 C4 1.334(4) . . yes
C4 H4 0.84 . . no
C4 C5 1.333(4) . . yes
C5 C6 1.503(4) . . yes
C6 H6 0.97 . . no
C6 H5 1.00 . . no
C6 C7 1.515(3) . . yes
C7 C8 1.394(3) . . yes
C7 C12 1.403(3) . . yes
C8 H7 0.92 . . no
C8 C9 1.369(3) . . yes
C9 H8 0.93 . . no
C9 C10 1.386(3) . . yes
C10 C11 1.388(3) . . yes
C11 H9 0.90 . . no
C11 C12 1.389(3) . . yes
C13 C18 1.376(3) . . yes
C13 C14 1.380(4) . . yes
C14 H10 0.90 . . no
C14 C15 1.380(4) . . yes
C15 H11 0.86 . . no
C15 C16 1.365(4) . . yes
C16 H12 0.95 . . no
C16 C17 1.363(4) . . yes
C17 H13 0.97 . . no
C17 C18 1.379(4) . . yes
C18 H14 0.91 . . no
C19 C24 1.379(3) . . yes
C19 C20 1.395(3) . . yes
C20 H15 0.92 . . no
C20 C21 1.370(4) . . yes
C21 H16 0.98 . . no
C21 C22 1.377(4) . . yes
C22 H17 1.03 . . no
C22 C23 1.373(4) . . yes
C23 H18 0.88 . . no
C23 C24 1.373(4) . . yes
C24 H19 0.94 . . no
H5 H6 1.60 . . no
